data_2242737
loop_
_publ_author_name
Asma
'Kalluraya, Balakrishna'
'Yathirajan, Hemmige S.'
'Rathore, Ravindranath S.'
'Glidewell, Christopher'

_publ_section_title
;
 Four 1-aryl-1<i>H</i>-pyrazole-3,4-dicarboxylate derivatives: synthesis,
 molecular conformation and hydrogen bonding
;
_journal_coeditor_code ZL2741
_journal_issue 12
_journal_name_full 'Acta Crystallographica Section E'
_journal_page_first 1783
_journal_page_last 1789
_journal_paper_doi 10.1107/S2056989018015864
_journal_volume 74
_journal_year 2018
_chemical_formula_iupac 'C13 H12 N2 O4'
_chemical_formula_moiety 'C13 H12 N2 O4'
_chemical_formula_sum 'C13 H12 N2 O4'
_chemical_formula_weight 260.25
_chemical_name_systematic
;
Dimethyl 1-phenyl-1<i>H</i>-pyrazole-3,4-dicarboxylate
;
_space_group_crystal_system monoclinic
_space_group_IT_number 14
_space_group_name_Hall '-P 2yn'
_space_group_name_H-M_alt 'P 1 21/n 1'
_symmetry_space_group_name_Hall '-P 2yn'
_symmetry_space_group_name_H-M 'P 1 21/n 1'
_atom_sites_solution_hydrogens geom
_audit_creation_method SHELXL-2014
_cell_angle_alpha 90
_cell_angle_beta 98.867(3)
_cell_angle_gamma 90
_cell_formula_units_Z 4
_cell_length_a 5.9000(4)
_cell_length_b 14.5273(12)
_cell_length_c 14.8726(12)
_cell_measurement_reflns_used 2704
_cell_measurement_temperature 296(2)
_cell_measurement_theta_max 26.834
_cell_measurement_theta_min 2.772
_cell_volume 1259.51(17)
_computing_cell_refinement
;
APEX2/SAINT (Bruker, 2004)
;
_computing_data_collection
;
APEX2 (Bruker, 2004)
;
_computing_data_reduction
;
SAINT/XPREP (Bruker, 2004)
;
_computing_molecular_graphics
;
PLATON (Spek, 2009)
;
_computing_publication_material
;
SHELXL2014 (Sheldrick, 2015) and PLATON (Spek, 2009)
;
_computing_structure_refinement
;
SHELXL2014 (Sheldrick, 2015)
;
_computing_structure_solution
;
SHELXS97 (Sheldrick, 2008b)
;
_diffrn_ambient_temperature 296(2)
_diffrn_measured_fraction_theta_full 1.000
_diffrn_measured_fraction_theta_max 0.997
_diffrn_measurement_device_type 'Bruker Kappa APEXII CCD'
_diffrn_measurement_method '\f and \w scans'
_diffrn_radiation_monochromator graphite
_diffrn_radiation_type MoK\a
_diffrn_radiation_wavelength 0.71073
_diffrn_reflns_av_R_equivalents 0.0459
_diffrn_reflns_av_unetI/netI 0.0333
_diffrn_reflns_limit_h_max 7
_diffrn_reflns_limit_h_min -6
_diffrn_reflns_limit_k_max 18
_diffrn_reflns_limit_k_min -18
_diffrn_reflns_limit_l_max 18
_diffrn_reflns_limit_l_min -18
_diffrn_reflns_number 21653
_diffrn_reflns_theta_full 25.242
_diffrn_reflns_theta_max 26.834
_diffrn_reflns_theta_min 2.772
_diffrn_source 'fine focus sealed tube'
_diffrn_standards_decay_% 0
_diffrn_standards_interval_count 0
_diffrn_standards_interval_time 0
_diffrn_standards_number 0
_exptl_absorpt_coefficient_mu 0.104
_exptl_absorpt_correction_T_max 0.987
_exptl_absorpt_correction_T_min 0.960
_exptl_absorpt_correction_type multi-scan
_exptl_absorpt_process_details
;
(SADABS; Sheldrick, 2008a)
;
_exptl_crystal_colour orange
_exptl_crystal_density_diffrn 1.372
_exptl_crystal_description block
_exptl_crystal_F_000 544
_exptl_crystal_size_max 0.170
_exptl_crystal_size_mid 0.140
_exptl_crystal_size_min 0.130
_refine_diff_density_max 0.194
_refine_diff_density_min -0.184
_refine_ls_extinction_coef 0.014(2)
_refine_ls_extinction_expression Fc^*^=kFc[1+0.001xFc^2^\l^3^/sin(2\q)]^-1/4^
_refine_ls_extinction_method
;
SHELXL2014 (Sheldrick, 2015)
;
_refine_ls_goodness_of_fit_ref 1.037
_refine_ls_hydrogen_treatment constr
_refine_ls_matrix_type full
_refine_ls_number_parameters 175
_refine_ls_number_reflns 2704
_refine_ls_number_restraints 0
_refine_ls_restrained_S_all 1.037
_refine_ls_R_factor_all 0.0924
_refine_ls_R_factor_gt 0.0420
_refine_ls_shift/su_max 0.000
_refine_ls_shift/su_mean 0.000
_refine_ls_structure_factor_coef Fsqd
_refine_ls_weighting_details 'w=1/[\s^2^(Fo^2^)+(0.0511P)^2^+0.3996P] where P=(Fo^2^+2Fc^2^)/3'
_refine_ls_weighting_scheme calc
_refine_ls_wR_factor_gt 0.0982
_refine_ls_wR_factor_ref 0.1289
_reflns_number_gt 1624
_reflns_number_total 2704
_reflns_threshold_expression 'I > 2\s(I)'
_cod_data_source_file zl2741sup1.cif
_cod_data_source_block II
_cod_database_code 2242737
_shelx_space_group_comment
;
The symmetry employed for this shelxl refinement is uniquely defined
by the following loop, which should always be used as a source of
symmetry information in preference to the above space-group names.
They are only intended as comments.
;
_shelx_estimated_absorpt_t_min 0.983
_shelx_estimated_absorpt_t_max 0.987
_shelxl_version_number 2.014

loop_
_space_group_symop_operation_xyz
'x, y, z'
'-x+1/2, y+1/2, -z+1/2'
'-x, -y, -z'
'x-1/2, -y-1/2, z-1/2'

loop_
_atom_site_type_symbol
_atom_site_label
_atom_site_fract_x
_atom_site_fract_y
_atom_site_fract_z
_atom_site_U_iso_or_equiv
_atom_site_adp_type
_atom_site_calc_flag
_atom_site_occupancy
N N1 0.5660(3) 0.34915(11) 0.69867(11) 0.0412(4) Uani d 1
N N2 0.4302(3) 0.27659(11) 0.71300(11) 0.0437(4) Uani d 1
C C3 0.2695(3) 0.27445(13) 0.64031(13) 0.0410(5) Uani d 1
C C4 0.3003(3) 0.34570(14) 0.57864(13) 0.0416(5) Uani d 1
C C5 0.4919(3) 0.39140(14) 0.61917(13) 0.0438(5) Uani d 1
H H5 0.5587 0.4424 0.5959 0.053 Uiso calc 1
C C11 0.7563(3) 0.37397(13) 0.76566(13) 0.0414(5) Uani d 1
C C12 0.9342(3) 0.42372(15) 0.73977(15) 0.0490(5) Uani d 1
H H12 0.9325 0.4396 0.6791 0.059 Uiso calc 1
C C13 1.1146(4) 0.44954(17) 0.80489(17) 0.0617(6) Uani d 1
H H13 1.2344 0.4838 0.7880 0.074 Uiso calc 1
C C14 1.1201(4) 0.42556(18) 0.89396(18) 0.0683(7) Uani d 1
H H14 1.2442 0.4423 0.9373 0.082 Uiso calc 1
C C15 0.9413(4) 0.3766(2) 0.91897(17) 0.0738(8) Uani d 1
H H15 0.9443 0.3608 0.9797 0.089 Uiso calc 1
C C16 0.7567(4) 0.35049(16) 0.85540(15) 0.0588(6) Uani d 1
H H16 0.6353 0.3177 0.8728 0.071 Uiso calc 1
C C31 0.0986(4) 0.19862(14) 0.62958(15) 0.0461(5) Uani d 1
O O31 0.0528(3) 0.15354(14) 0.56252(12) 0.0900(7) Uani d 1
O O32 0.0058(3) 0.18661(10) 0.70371(10) 0.0596(4) Uani d 1
C C32 -0.1630(4) 0.11423(17) 0.70126(19) 0.0701(7) Uani d 1
H H32A -0.2925 0.1283 0.6559 0.105 Uiso calc 1
H H32B -0.2120 0.1094 0.7597 0.105 Uiso calc 1
H H32C -0.0966 0.0569 0.6866 0.105 Uiso calc 1
C C41 0.1559(3) 0.37509(14) 0.49430(14) 0.0453(5) Uani d 1
O O41 0.2172(3) 0.42800(13) 0.44075(11) 0.0740(5) Uani d 1
O O42 -0.0501(2) 0.33820(12) 0.48518(10) 0.0614(5) Uani d 1
C C42 -0.2056(4) 0.3587(2) 0.40269(17) 0.0704(7) Uani d 1
H H42A -0.2395 0.4233 0.4004 0.106 Uiso calc 1
H H42B -0.3449 0.3244 0.4020 0.106 Uiso calc 1
H H42C -0.1355 0.3419 0.3509 0.106 Uiso calc 1

loop_
_atom_site_aniso_label
_atom_site_aniso_U_11
_atom_site_aniso_U_22
_atom_site_aniso_U_33
_atom_site_aniso_U_12
_atom_site_aniso_U_13
_atom_site_aniso_U_23
N1 0.0431(9) 0.0388(9) 0.0406(10) -0.0017(7) 0.0024(7) 0.0039(7)
N2 0.0470(9) 0.0380(9) 0.0449(10) -0.0039(7) 0.0027(8) 0.0052(7)
C3 0.0437(11) 0.0410(11) 0.0379(11) -0.0009(9) 0.0049(9) -0.0003(9)
C4 0.0433(11) 0.0430(11) 0.0382(11) 0.0000(9) 0.0055(9) 0.0021(9)
C5 0.0456(11) 0.0450(11) 0.0407(11) -0.0029(9) 0.0065(9) 0.0057(9)
C11 0.0408(10) 0.0389(11) 0.0425(12) 0.0041(9) -0.0002(9) -0.0004(9)
C12 0.0407(11) 0.0571(13) 0.0493(12) 0.0034(10) 0.0069(10) -0.0016(10)
C13 0.0429(12) 0.0712(16) 0.0695(17) -0.0039(11) 0.0043(12) -0.0028(13)
C14 0.0550(14) 0.0788(18) 0.0641(17) -0.0031(13) -0.0130(12) -0.0067(14)
C15 0.0765(17) 0.091(2) 0.0477(15) -0.0081(15) -0.0110(13) 0.0077(13)
C16 0.0609(14) 0.0625(15) 0.0500(14) -0.0100(11) -0.0010(11) 0.0084(11)
C31 0.0522(12) 0.0398(11) 0.0445(12) -0.0027(9) 0.0018(10) -0.0008(9)
O31 0.1229(16) 0.0839(13) 0.0665(12) -0.0478(12) 0.0247(11) -0.0260(10)
O32 0.0649(10) 0.0556(9) 0.0613(10) -0.0205(8) 0.0191(8) -0.0043(8)
C32 0.0586(14) 0.0551(15) 0.100(2) -0.0169(11) 0.0222(14) 0.0029(14)
C41 0.0473(11) 0.0485(12) 0.0398(11) -0.0036(10) 0.0057(9) 0.0000(9)
O41 0.0718(11) 0.0869(13) 0.0584(10) -0.0226(9) -0.0054(8) 0.0310(9)
O42 0.0476(9) 0.0812(11) 0.0519(10) -0.0100(8) -0.0034(7) 0.0123(8)
C42 0.0536(14) 0.0910(19) 0.0593(16) 0.0017(13) -0.0144(12) 0.0035(13)

loop_
_atom_type_symbol
_atom_type_description
_atom_type_scat_dispersion_real
_atom_type_scat_dispersion_imag
_atom_type_scat_source
C C 0.0033 0.0016 'International Tables Vol C Tables 4.2.6.8 and 6.1.1.4'
H H 0.0000 0.0000 'International Tables Vol C Tables 4.2.6.8 and 6.1.1.4'
N N 0.0061 0.0033 'International Tables Vol C Tables 4.2.6.8 and 6.1.1.4'
O O 0.0106 0.0060 'International Tables Vol C Tables 4.2.6.8 and 6.1.1.4'

loop_
_geom_angle_atom_site_label_1
_geom_angle_atom_site_label_2
_geom_angle_atom_site_label_3
_geom_angle
C5 N1 N2 111.86(15)
C5 N1 C11 127.77(16)
N2 N1 C11 120.34(15)
C3 N2 N1 104.78(15)
N2 C3 C4 111.42(17)
N2 C3 C31 119.60(17)
C4 C3 C31 128.80(18)
C5 C4 C3 104.46(17)
C5 C4 C41 124.54(18)
C3 C4 C41 130.71(18)
N1 C5 C4 107.48(17)
N1 C5 H5 126.3
C4 C5 H5 126.3
C16 C11 C12 120.88(19)
C16 C11 N1 119.82(18)
C12 C11 N1 119.27(18)
C13 C12 C11 119.1(2)
C13 C12 H12 120.5
C11 C12 H12 120.5
C14 C13 C12 120.9(2)
C14 C13 H13 119.5
C12 C13 H13 119.5
C13 C14 C15 119.4(2)
C13 C14 H14 120.3
C15 C14 H14 120.3
C14 C15 C16 121.0(2)
C14 C15 H15 119.5
C16 C15 H15 119.5
C11 C16 C15 118.6(2)
C11 C16 H16 120.7
C15 C16 H16 120.7
O31 C31 O32 124.04(19)
O31 C31 C3 124.1(2)
O32 C31 C3 111.82(17)
C31 O32 C32 116.71(18)
O32 C32 H32A 109.5
O32 C32 H32B 109.5
H32A C32 H32B 109.5
O32 C32 H32C 109.5
H32A C32 H32C 109.5
H32B C32 H32C 109.5
O41 C41 O42 124.03(19)
O41 C41 C4 123.92(19)
O42 C41 C4 112.03(17)
C41 O42 C42 117.33(18)
O42 C42 H42A 109.5
O42 C42 H42B 109.5
H42A C42 H42B 109.5
O42 C42 H42C 109.5
H42A C42 H42C 109.5
H42B C42 H42C 109.5

loop_
_geom_bond_atom_site_label_1
_geom_bond_atom_site_label_2
_geom_bond_distance
N1 C5 1.344(2)
N1 N2 1.360(2)
N1 C11 1.428(2)
N2 C3 1.324(2)
C3 C4 1.413(3)
C3 C31 1.485(3)
C4 C5 1.368(3)
C4 C41 1.467(3)
C5 H5 0.9300
C11 C16 1.377(3)
C11 C12 1.377(3)
C12 C13 1.376(3)
C12 H12 0.9300
C13 C14 1.365(3)
C13 H13 0.9300
C14 C15 1.370(4)
C14 H14 0.9300
C15 C16 1.381(3)
C15 H15 0.9300
C16 H16 0.9300
C31 O31 1.189(2)
C31 O32 1.316(2)
O32 C32 1.445(3)
C32 H32A 0.9600
C32 H32B 0.9600
C32 H32C 0.9600
C41 O41 1.202(2)
C41 O42 1.316(2)
O42 C42 1.445(3)
C42 H42A 0.9600
C42 H42B 0.9600
C42 H42C 0.9600

loop_
_geom_hbond_atom_site_label_D
_geom_hbond_atom_site_label_H
_geom_hbond_atom_site_label_A
_geom_hbond_site_symmetry_A
_geom_hbond_distance_DH
_geom_hbond_distance_HA
_geom_hbond_distance_DA
_geom_hbond_angle_DHA
_geom_hbond_publ_flag
C5 H5 O41 3_666 0.93 2.41 3.331(3) 170 no

loop_
_geom_torsion_atom_site_label_1
_geom_torsion_atom_site_label_2
_geom_torsion_atom_site_label_3
_geom_torsion_atom_site_label_4
_geom_torsion
C5 N1 N2 C3 0.1(2)
C11 N1 N2 C3 178.19(16)
N1 N2 C3 C4 -0.1(2)
N1 N2 C3 C31 175.56(16)
N2 C3 C4 C5 0.0(2)
C31 C3 C4 C5 -175.11(19)
N2 C3 C4 C41 -173.87(19)
C31 C3 C4 C41 11.0(3)
N2 N1 C5 C4 -0.1(2)
C11 N1 C5 C4 -177.99(17)
C3 C4 C5 N1 0.0(2)
C41 C4 C5 N1 174.43(18)
C5 N1 C11 C16 153.3(2)
N2 N1 C11 C16 -24.4(3)
C5 N1 C11 C12 -24.7(3)
N2 N1 C11 C12 157.57(17)
C16 C11 C12 C13 0.3(3)
N1 C11 C12 C13 178.35(18)
C11 C12 C13 C14 0.8(3)
C12 C13 C14 C15 -1.3(4)
C13 C14 C15 C16 0.6(4)
C12 C11 C16 C15 -1.0(3)
N1 C11 C16 C15 -179.0(2)
C14 C15 C16 C11 0.5(4)
N2 C3 C31 O31 -130.0(2)
C4 C3 C31 O31 44.8(3)
N2 C3 C31 O32 49.3(2)
C4 C3 C31 O32 -135.9(2)
O31 C31 O32 C32 -0.6(3)
C3 C31 O32 C32 -179.80(17)
C5 C4 C41 O41 18.7(3)
C3 C4 C41 O41 -168.5(2)
C5 C4 C41 O42 -160.01(19)
C3 C4 C41 O42 12.8(3)
O41 C41 O42 C42 4.0(3)
C4 C41 O42 C42 -177.34(18)

_cod_database_fobs_code 2242737
